data_4306997
loop_
_publ_author_name
'Jean-S\'ebastien M. Lehn'
'Saba Javed'
'David M. Hoffman'

_publ_contact_author_address
;
Department of Chemistry
Faculty of Science of Technology
Keio University
3-14-1 Hiyoshi, Kohoku-ku
Yokohama 223-8522
Japan
;
_publ_contact_author_email akitsu@chem.keio.ac.jp
_publ_contact_author_fax '81 45 566 1697'
_publ_contact_author_name 'Dr. Takashiro AKITSU'
_publ_contact_author_phone '81 45 566 1790'
_publ_section_title
;
Synthesis of Zirconium, Hafnium, and Tantalum Complexes with Sterically
Demanding Hydrazide Ligands
;
_journal_name_full 'Inorganic Chemistry'
_journal_page_first 993
_journal_page_last 1000
_journal_paper_doi 10.1021/ic061483w
_journal_volume 46
_journal_year 2007
_chemical_absolute_configuration syn
_chemical_formula_moiety 'C16 H32 Cu N8 Ni O2 '
_chemical_formula_sum 'C16 H32 Cu N8 Ni O2'
_chemical_formula_weight 490.75
_chemical_name_systematic ?
_space_group_IT_number 4
_symmetry_cell_setting monoclinic
_symmetry_Int_Tables_number 4
_symmetry_space_group_name_Hall 'P 2yb'
_symmetry_space_group_name_H-M 'P 1 21 1'
_atom_sites_solution_hydrogens geom
_atom_sites_solution_primary direct
_atom_sites_solution_secondary difmap
_audit_creation_date 'June 12 2005'
_audit_creation_method SHELXL-97
_cell_angle_alpha 90
_cell_angle_beta 110.32(3)
_cell_angle_gamma 90
_cell_formula_units_Z 2
_cell_length_a 9.864(4)
_cell_length_b 15.393(8)
_cell_length_c 7.995(4)
_cell_measurement_reflns_used 25
_cell_measurement_temperature 297(2)
_cell_measurement_theta_max 13.7
_cell_measurement_theta_min 10.3
_cell_volume 1138.4(10)
_computing_cell_refinement 'MSC/AFC Diffractometer Control Software'
_computing_data_collection ' MSC/AFC Diffractometer Control Software (Molecular Structure Corporation, 1991)'
_computing_data_reduction 'teXsan (Molecular Structure Corporation, 2001)'
_computing_molecular_graphics 'ORTEPII (Johnson, 1976)'
_computing_publication_material 'teXsan (Molecular Structure Corporation, 2001)'
_computing_structure_refinement 'SHELXL97 (Sheldrick, 1997)'
_computing_structure_solution 'SIR92 (Altomare et al., 1994)'
_diffrn_ambient_temperature 298(2)
_diffrn_detector 'scintillation counter'
_diffrn_measured_fraction_theta_full 0.998
_diffrn_measured_fraction_theta_max 0.998
_diffrn_measurement_device_type 'Rigaku AFC-7R diffractometer'
_diffrn_measurement_method '\w-2\q scans'
_diffrn_radiation_monochromator graphite
_diffrn_radiation_source 'Rigaku rotating anode generator'
_diffrn_radiation_type 'Mo K\a'
_diffrn_radiation_wavelength 0.71073
_diffrn_reflns_av_R_equivalents 0.0898
_diffrn_reflns_av_sigmaI/netI 0.0640
_diffrn_reflns_limit_h_max 12
_diffrn_reflns_limit_h_min -5
_diffrn_reflns_limit_k_max 19
_diffrn_reflns_limit_k_min 0
_diffrn_reflns_limit_l_max 9
_diffrn_reflns_limit_l_min -10
_diffrn_reflns_number 3020
_diffrn_reflns_theta_full 27.51
_diffrn_reflns_theta_max 27.51
_diffrn_reflns_theta_min 2.57
_diffrn_standards_decay_% 0.87
_diffrn_standards_interval_count 150
_diffrn_standards_number 3
_exptl_absorpt_coefficient_mu 1.788
_exptl_absorpt_correction_T_max 0.836
_exptl_absorpt_correction_T_min 0.591
_exptl_absorpt_correction_type psi-scan
_exptl_absorpt_process_details '(North, et al., 1968)'
_exptl_crystal_colour blue
_exptl_crystal_density_diffrn 1.432
_exptl_crystal_density_method 'not measured'
_exptl_crystal_description 'plate like'
_exptl_crystal_F_000 514
_exptl_crystal_size_max 0.300
_exptl_crystal_size_mid 0.300
_exptl_crystal_size_min 0.100
_refine_diff_density_max 0.394
_refine_diff_density_min -0.633
_refine_diff_density_rms 0.085
_refine_ls_abs_structure_details 'Flack (1983), no Friedel pair'
_refine_ls_abs_structure_Flack 0.01(3)
_refine_ls_extinction_method none
_refine_ls_goodness_of_fit_ref 0.885
_refine_ls_hydrogen_treatment noref
_refine_ls_matrix_type full
_refine_ls_number_parameters 253
_refine_ls_number_reflns 2714
_refine_ls_number_restraints 1
_refine_ls_restrained_S_all 0.885
_refine_ls_R_factor_all 0.0588
_refine_ls_R_factor_gt 0.0392
_refine_ls_shift/su_max 0.000
_refine_ls_shift/su_mean 0.000
_refine_ls_structure_factor_coef Fsqd
_refine_ls_weighting_details 'calc w=1/[\s^2^(Fo^2^)+(0.1P)^2^] where P=(Fo^2^+2Fc^2^)/3'
_refine_ls_weighting_scheme calc
_refine_ls_wR_factor_gt 0.1049
_refine_ls_wR_factor_ref 0.1214
_reflns_number_gt 2232
_reflns_number_total 2714
_reflns_threshold_expression I>2\s(I)
_cod_data_source_file ic061483wsi20061207_110756_1.cif
_cod_data_source_block I
_cod_original_sg_symbol_H-M 'P 21'
_cod_database_code 4306997

loop_
_symmetry_equiv_pos_as_xyz
'x, y, z'
'-x, y+1/2, -z'

loop_
_atom_site_label
_atom_site_type_symbol
_atom_site_fract_x
_atom_site_fract_y
_atom_site_fract_z
_atom_site_U_iso_or_equiv
_atom_site_adp_type
_atom_site_occupancy
_atom_site_symmetry_multiplicity
_atom_site_calc_flag
_atom_site_refinement_flags
_atom_site_disorder_assembly
_atom_site_disorder_group
Cu1 Cu -0.12774(7) 0.20707(5) -0.30817(9) 0.03627(19) Uani 1 1 d . . .
Ni1 Ni 0.16056(8) 0.44153(4) 0.07444(9) 0.03562(19) Uani 1 1 d . . .
O1 O 0.2705(7) 0.2088(6) 0.0960(9) 0.088(2) Uani 1 1 d . . .
O2 O 0.4744(6) 0.6294(5) 0.7218(7) 0.0648(15) Uani 1 1 d . . .
N1 N -0.0026(7) 0.3380(4) -0.2515(9) 0.0524(14) Uani 1 1 d . . .
N2 N 0.0216(9) 0.3224(5) 0.2660(9) 0.0648(18) Uani 1 1 d . . .
N3 N 0.3290(8) 0.5445(5) 0.4001(9) 0.0655(19) Uani 1 1 d . . .
N4 N 0.2714(9) 0.5724(5) -0.1262(10) 0.0641(18) Uani 1 1 d . . .
N5 N 0.0310(6) 0.1233(4) -0.1734(7) 0.0429(12) Uani 1 1 d . . .
H5B H 0.1059 0.1529 -0.0976 0.052 Uiso 1 1 calc R . .
H5C H -0.0022 0.0864 -0.1094 0.052 Uiso 1 1 calc R . .
N6 N -0.0674(6) 0.1786(4) -0.5177(7) 0.0421(11) Uani 1 1 d . . .
H6A H -0.1316 0.1422 -0.5925 0.080 Uiso 1 1 calc R . .
H6B H -0.0632 0.2273 -0.5779 0.080 Uiso 1 1 calc R . .
N7 N -0.1937(6) 0.2284(4) -0.0981(7) 0.0392(11) Uani 1 1 d . . .
H7C H -0.2264 0.1786 -0.0666 0.048 Uiso 1 1 calc R . .
H7D H -0.1195 0.2479 -0.0040 0.048 Uiso 1 1 calc R . .
N8 N -0.3175(6) 0.2650(4) -0.4525(7) 0.0438(12) Uani 1 1 d . . .
H8C H -0.3005 0.3183 -0.4873 0.052 Uiso 1 1 calc R . .
H8D H -0.3634 0.2334 -0.5505 0.052 Uiso 1 1 calc R . .
C1 C 0.0611(7) 0.3788(4) -0.1304(8) 0.0398(12) Uani 1 1 d . . .
C2 C 0.0775(8) 0.3678(5) 0.1987(9) 0.0486(15) Uani 1 1 d . . .
C3 C 0.2651(7) 0.5021(4) 0.2780(9) 0.0445(14) Uani 1 1 d . . .
C4 C 0.2319(7) 0.5189(5) -0.0535(9) 0.0441(14) Uani 1 1 d . . .
C5 C 0.0797(7) 0.0739(4) -0.3017(8) 0.0405(13) Uani 1 1 d . . .
H5A H 0.0089 0.0280 -0.3545 0.048 Uiso 1 1 calc R . .
C6 C 0.2267(9) 0.0325(7) -0.2204(12) 0.067(2) Uani 1 1 d . . .
H6C H 0.2978 0.0771 -0.1664 0.051 Uiso 1 1 calc R . .
H6D H 0.2252 -0.0075 -0.1272 0.051 Uiso 1 1 calc R . .
C7 C 0.2701(11) -0.0160(7) -0.3581(13) 0.076(3) Uani 1 1 d . . .
H7A H 0.2041 -0.0640 -0.4052 0.095 Uiso 1 1 calc R . .
H7B H 0.3667 -0.0395 -0.3033 0.095 Uiso 1 1 calc R . .
C8 C 0.2664(10) 0.0467(8) -0.5120(15) 0.077(3) Uani 1 1 d . . .
H8A H 0.3401 0.0909 -0.4663 0.092 Uiso 1 1 calc R . .
H8B H 0.2886 0.0144 -0.6035 0.092 Uiso 1 1 calc R . .
C9 C 0.1197(9) 0.0902(7) -0.5942(11) 0.062(2) Uani 1 1 d . . .
H9A H 0.1235 0.1321 -0.6832 0.077 Uiso 1 1 calc R . .
H9B H 0.0472 0.0470 -0.6527 0.077 Uiso 1 1 calc R . .
C10 C 0.0781(7) 0.1367(5) -0.4474(9) 0.0425(13) Uani 1 1 d . . .
H10A H 0.1500 0.1820 -0.3947 0.050 Uiso 1 1 calc R . .
C11 C -0.3109(6) 0.2941(4) -0.1532(8) 0.0372(12) Uani 1 1 d . . .
H11A H -0.2670 0.3508 -0.1571 0.044 Uiso 1 1 calc R . .
C12 C -0.3948(9) 0.3009(5) -0.0236(11) 0.0553(18) Uani 1 1 d . . .
H12A H -0.4346 0.2445 -0.0119 0.066 Uiso 1 1 calc R . .
H12B H -0.3295 0.3184 0.0931 0.066 Uiso 1 1 calc R . .
C13 C -0.5164(9) 0.3668(7) -0.0913(13) 0.067(2) Uani 1 1 d . . .
H13A H -0.4756 0.4242 -0.0899 0.082 Uiso 1 1 calc R . .
H13B H -0.5721 0.3675 -0.0124 0.082 Uiso 1 1 calc R . .
C14 C -0.6156(8) 0.3455(7) -0.2791(13) 0.070(2) Uani 1 1 d . . .
H14A H -0.6663 0.2917 -0.2776 0.082 Uiso 1 1 calc R . .
H14B H -0.6871 0.3912 -0.3216 0.082 Uiso 1 1 calc R . .
C15 C -0.5326(8) 0.3364(6) -0.4055(11) 0.061(2) Uani 1 1 d . . .
H15A H -0.5982 0.3176 -0.5211 0.073 Uiso 1 1 calc R . .
H15B H -0.4943 0.3927 -0.4209 0.073 Uiso 1 1 calc R . .
C16 C -0.4087(6) 0.2719(4) -0.3394(9) 0.0429(13) Uani 1 1 d . . .
H16A H -0.4504 0.2144 -0.3355 0.051 Uiso 1 1 calc R . .

loop_
_atom_site_aniso_label
_atom_site_aniso_U_11
_atom_site_aniso_U_22
_atom_site_aniso_U_33
_atom_site_aniso_U_23
_atom_site_aniso_U_13
_atom_site_aniso_U_12
Cu1 0.0342(3) 0.0365(3) 0.0381(3) -0.0001(3) 0.0125(2) 0.0020(3)
Ni1 0.0381(4) 0.0294(3) 0.0394(4) -0.0020(3) 0.0134(3) -0.0022(3)
O1 0.062(3) 0.097(5) 0.085(4) -0.005(4) 0.000(3) 0.022(4)
O2 0.059(3) 0.081(4) 0.052(3) -0.009(3) 0.016(2) -0.023(3)
N1 0.055(3) 0.046(3) 0.057(3) -0.014(3) 0.021(3) -0.018(3)
N2 0.081(5) 0.060(4) 0.056(4) 0.007(3) 0.026(3) -0.022(4)
N3 0.077(5) 0.060(4) 0.048(3) -0.006(3) 0.007(3) -0.010(4)
N4 0.087(5) 0.049(4) 0.070(4) -0.005(3) 0.044(4) -0.022(3)
N5 0.037(2) 0.047(3) 0.046(3) 0.004(2) 0.016(2) 0.007(2)
N6 0.045(3) 0.042(3) 0.041(3) -0.003(2) 0.017(2) 0.000(2)
N7 0.040(2) 0.037(3) 0.043(2) 0.007(2) 0.018(2) 0.007(2)
N8 0.040(3) 0.045(3) 0.041(3) 0.002(2) 0.008(2) 0.003(2)
C1 0.045(3) 0.034(3) 0.044(3) -0.003(2) 0.020(3) -0.011(2)
C2 0.054(4) 0.051(4) 0.040(3) -0.002(3) 0.015(3) -0.004(3)
C3 0.041(3) 0.042(3) 0.046(3) 0.000(3) 0.010(3) 0.001(3)
C4 0.049(3) 0.039(3) 0.047(3) -0.010(3) 0.020(3) -0.006(3)
C5 0.040(3) 0.032(3) 0.048(3) -0.006(2) 0.014(2) 0.001(2)
C6 0.053(4) 0.076(6) 0.070(5) 0.010(4) 0.021(4) 0.031(4)
C7 0.067(5) 0.074(6) 0.090(6) -0.009(5) 0.031(5) 0.024(5)
C8 0.057(5) 0.094(7) 0.099(7) -0.015(6) 0.050(5) 0.007(5)
C9 0.064(5) 0.069(5) 0.062(4) -0.007(4) 0.036(4) 0.009(4)
C10 0.040(3) 0.041(3) 0.053(3) -0.002(3) 0.024(3) -0.004(3)
C11 0.036(3) 0.032(3) 0.045(3) 0.000(2) 0.016(2) 0.001(2)
C12 0.062(4) 0.047(4) 0.068(5) 0.004(3) 0.038(4) 0.008(3)
C13 0.059(4) 0.065(5) 0.091(6) -0.009(5) 0.042(4) 0.017(4)
C14 0.042(4) 0.072(6) 0.094(6) -0.005(5) 0.021(4) 0.013(4)
C15 0.043(4) 0.070(5) 0.062(5) -0.001(4) 0.005(3) 0.013(4)
C16 0.032(3) 0.040(3) 0.053(3) -0.002(3) 0.010(2) -0.003(2)

loop_
_atom_type_symbol
_atom_type_description
_atom_type_scat_dispersion_real
_atom_type_scat_dispersion_imag
_atom_type_scat_source
C C 0.0033 0.0016 'International Tables Vol C Tables    4.2.6.8 and 6.1.1.4'
H H 0.0000 0.0000 'International Tables Vol C Tables    4.2.6.8 and 6.1.1.4'
Cu Cu 0.3201 1.2651 'International Tables Vol C Tables    4.2.6.8 and 6.1.1.4'
N N 0.0061 0.0033 'International Tables Vol C Tables    4.2.6.8 and 6.1.1.4'
Ni Ni 0.3393 1.1124 'International Tables Vol C Tables    4.2.6.8 and 6.1.1.4'
O O 0.0106 0.0060 'International Tables Vol C Tables    4.2.6.8 and 6.1.1.4'

loop_
_geom_angle_atom_site_label_1
_geom_angle_atom_site_label_2
_geom_angle_atom_site_label_3
_geom_angle
_geom_angle_site_symmetry_1
_geom_angle_site_symmetry_3
_geom_angle_publ_flag
N6 Cu1 N7 176.5(2) . . ?
N6 Cu1 N5 84.6(2) . . ?
N7 Cu1 N5 94.2(2) . . ?
N6 Cu1 N8 96.0(2) . . ?
N7 Cu1 N8 84.4(2) . . ?
N5 Cu1 N8 166.1(2) . . ?
N6 Cu1 N1 93.5(2) . . ?
N7 Cu1 N1 90.0(2) . . ?
N5 Cu1 N1 100.8(3) . . ?
N8 Cu1 N1 93.0(2) . . ?
C1 Ni1 C3 178.1(3) . . ?
C1 Ni1 C4 91.9(3) . . ?
C3 Ni1 C4 87.7(3) . . ?
C1 Ni1 C2 87.6(3) . . ?
C3 Ni1 C2 93.0(3) . . ?
C4 Ni1 C2 176.3(3) . . ?
C1 N1 Cu1 137.8(6) . . ?
C5 N5 Cu1 109.5(4) . . ?
C5 N5 H5B 109.8 . . ?
Cu1 N5 H5B 109.8 . . ?
C5 N5 H5C 109.8 . . ?
Cu1 N5 H5C 109.8 . . ?
H5B N5 H5C 108.2 . . ?
C10 N6 Cu1 107.7(4) . . ?
C10 N6 H6A 110.2 . . ?
Cu1 N6 H6A 110.2 . . ?
C10 N6 H6B 110.2 . . ?
Cu1 N6 H6B 110.2 . . ?
H6A N6 H6B 108.5 . . ?
C11 N7 Cu1 107.8(4) . . ?
C11 N7 H7C 110.1 . . ?
Cu1 N7 H7C 110.1 . . ?
C11 N7 H7D 110.1 . . ?
Cu1 N7 H7D 110.1 . . ?
H7C N7 H7D 108.5 . . ?
C16 N8 Cu1 108.6(4) . . ?
C16 N8 H8C 110.0 . . ?
Cu1 N8 H8C 110.0 . . ?
C16 N8 H8D 110.0 . . ?
Cu1 N8 H8D 110.0 . . ?
H8C N8 H8D 108.4 . . ?
N1 C1 Ni1 176.8(6) . . ?
N2 C2 Ni1 176.5(7) . . ?
N3 C3 Ni1 176.1(7) . . ?
N4 C4 Ni1 174.2(7) . . ?
C10 C5 N5 106.6(5) . . ?
C10 C5 C6 110.7(6) . . ?
N5 C5 C6 114.4(6) . . ?
C10 C5 H5A 108.3 . . ?
N5 C5 H5A 108.3 . . ?
C6 C5 H5A 108.3 . . ?
C7 C6 C5 111.6(7) . . ?
C7 C6 H6C 109.3 . . ?
C5 C6 H6C 109.3 . . ?
C7 C6 H6D 109.3 . . ?
C5 C6 H6D 109.3 . . ?
H6C C6 H6D 108.0 . . ?
C6 C7 C8 109.6(8) . . ?
C6 C7 H7A 109.7 . . ?
C8 C7 H7A 109.7 . . ?
C6 C7 H7B 109.7 . . ?
C8 C7 H7B 109.7 . . ?
H7A C7 H7B 108.2 . . ?
C9 C8 C7 111.9(7) . . ?
C9 C8 H8A 109.2 . . ?
C7 C8 H8A 109.2 . . ?
C9 C8 H8B 109.2 . . ?
C7 C8 H8B 109.2 . . ?
H8A C8 H8B 107.9 . . ?
C10 C9 C8 109.8(7) . . ?
C10 C9 H9A 109.7 . . ?
C8 C9 H9A 109.7 . . ?
C10 C9 H9B 109.7 . . ?
C8 C9 H9B 109.7 . . ?
H9A C9 H9B 108.2 . . ?
N6 C10 C5 108.5(5) . . ?
N6 C10 C9 112.8(6) . . ?
C5 C10 C9 110.8(6) . . ?
N6 C10 H10A 108.2 . . ?
C5 C10 H10A 108.2 . . ?
C9 C10 H10A 108.2 . . ?
N7 C11 C16 107.7(5) . . ?
N7 C11 C12 113.1(5) . . ?
C16 C11 C12 111.8(5) . . ?
N7 C11 H11A 108.0 . . ?
C16 C11 H11A 108.0 . . ?
C12 C11 H11A 108.0 . . ?
C13 C12 C11 110.4(7) . . ?
C13 C12 H12A 109.6 . . ?
C11 C12 H12A 109.6 . . ?
C13 C12 H12B 109.6 . . ?
C11 C12 H12B 109.6 . . ?
H12A C12 H12B 108.1 . . ?
C12 C13 C14 111.5(7) . . ?
C12 C13 H13A 109.3 . . ?
C14 C13 H13A 109.3 . . ?
C12 C13 H13B 109.3 . . ?
C14 C13 H13B 109.3 . . ?
H13A C13 H13B 108.0 . . ?
C15 C14 C13 111.7(6) . . ?
C15 C14 H14A 109.3 . . ?
C13 C14 H14A 109.3 . . ?
C15 C14 H14B 109.3 . . ?
C13 C14 H14B 109.3 . . ?
H14A C14 H14B 108.0 . . ?
C16 C15 C14 112.6(7) . . ?
C16 C15 H15A 109.1 . . ?
C14 C15 H15A 109.1 . . ?
C16 C15 H15B 109.1 . . ?
C14 C15 H15B 109.1 . . ?
H15A C15 H15B 107.8 . . ?
N8 C16 C15 114.7(6) . . ?
N8 C16 C11 107.6(5) . . ?
C15 C16 C11 110.9(6) . . ?
N8 C16 H16A 107.8 . . ?
C15 C16 H16A 107.8 . . ?
C11 C16 H16A 107.8 . . ?

loop_
_geom_bond_atom_site_label_1
_geom_bond_atom_site_label_2
_geom_bond_distance
_geom_bond_site_symmetry_2
_geom_bond_publ_flag
Cu1 N6 2.012(5) . ?
Cu1 N7 2.027(5) . ?
Cu1 N5 2.025(5) . ?
Cu1 N8 2.033(5) . ?
Cu1 N1 2.324(6) . ?
Ni1 C1 1.861(6) . ?
Ni1 C3 1.848(7) . ?
Ni1 C4 1.860(7) . ?
Ni1 C2 1.874(7) . ?
N1 C1 1.142(9) . ?
N2 C2 1.135(10) . ?
N3 C3 1.161(9) . ?
N4 C4 1.151(10) . ?
N5 C5 1.484(8) . ?
N5 H5B 0.9000 . ?
N5 H5C 0.9000 . ?
N6 C10 1.494(8) . ?
N6 H6A 0.9000 . ?
N6 H6B 0.9000 . ?
N7 C11 1.483(7) . ?
N7 H7C 0.9000 . ?
N7 H7D 0.9000 . ?
N8 C16 1.484(8) . ?
N8 H8C 0.9000 . ?
N8 H8D 0.9000 . ?
C5 C10 1.509(9) . ?
C5 C6 1.509(9) . ?
C5 H5A 0.9800 . ?
C6 C7 1.510(12) . ?
C6 H6C 0.9700 . ?
C6 H6D 0.9700 . ?
C7 C8 1.554(16) . ?
C7 H7A 0.9700 . ?
C7 H7B 0.9700 . ?
C8 C9 1.522(12) . ?
C8 H8A 0.9700 . ?
C8 H8B 0.9700 . ?
C9 C10 1.547(9) . ?
C9 H9A 0.9700 . ?
C9 H9B 0.9700 . ?
C10 H10A 0.9800 . ?
C11 C16 1.506(9) . ?
C11 C12 1.537(9) . ?
C11 H11A 0.9800 . ?
C12 C13 1.521(11) . ?
C12 H12A 0.9700 . ?
C12 H12B 0.9700 . ?
C13 C14 1.516(13) . ?
C13 H13A 0.9700 . ?
C13 H13B 0.9700 . ?
C14 C15 1.512(13) . ?
C14 H14A 0.9700 . ?
C14 H14B 0.9700 . ?
C15 C16 1.520(9) . ?
C15 H15A 0.9700 . ?
C15 H15B 0.9700 . ?
C16 H16A 0.9800 . ?

loop_
_geom_torsion_atom_site_label_1
_geom_torsion_atom_site_label_2
_geom_torsion_atom_site_label_3
_geom_torsion_atom_site_label_4
_geom_torsion
_geom_torsion_site_symmetry_1
_geom_torsion_site_symmetry_2
_geom_torsion_site_symmetry_3
_geom_torsion_site_symmetry_4
_geom_torsion_publ_flag
N6 Cu1 N1 C1 -144.6(9) . . . . ?
N7 Cu1 N1 C1 34.9(9) . . . . ?
N5 Cu1 N1 C1 -59.4(9) . . . . ?
N8 Cu1 N1 C1 119.3(9) . . . . ?
N6 Cu1 N5 C5 -12.4(4) . . . . ?
N7 Cu1 N5 C5 164.3(4) . . . . ?
N8 Cu1 N5 C5 80.7(10) . . . . ?
N1 Cu1 N5 C5 -104.9(4) . . . . ?
N5 Cu1 N6 C10 -16.2(4) . . . . ?
N8 Cu1 N6 C10 177.7(4) . . . . ?
N1 Cu1 N6 C10 84.3(4) . . . . ?
N5 Cu1 N7 C11 177.1(4) . . . . ?
N8 Cu1 N7 C11 -16.8(4) . . . . ?
N1 Cu1 N7 C11 76.2(4) . . . . ?
N6 Cu1 N8 C16 164.2(4) . . . . ?
N7 Cu1 N8 C16 -12.3(4) . . . . ?
N5 Cu1 N8 C16 72.5(11) . . . . ?
N1 Cu1 N8 C16 -102.0(4) . . . . ?
Cu1 N5 C5 C10 37.9(6) . . . . ?
Cu1 N5 C5 C6 160.6(6) . . . . ?
C10 C5 C6 C7 -59.1(10) . . . . ?
N5 C5 C6 C7 -179.5(8) . . . . ?
C5 C6 C7 C8 56.6(11) . . . . ?
C6 C7 C8 C9 -55.4(12) . . . . ?
C7 C8 C9 C10 55.0(11) . . . . ?
Cu1 N6 C10 C5 41.8(6) . . . . ?
Cu1 N6 C10 C9 165.0(5) . . . . ?
N5 C5 C10 N6 -52.7(6) . . . . ?
C6 C5 C10 N6 -177.6(6) . . . . ?
N5 C5 C10 C9 -177.0(5) . . . . ?
C6 C5 C10 C9 58.0(8) . . . . ?
C8 C9 C10 N6 -178.1(7) . . . . ?
C8 C9 C10 C5 -56.2(9) . . . . ?
Cu1 N7 C11 C16 42.4(5) . . . . ?
Cu1 N7 C11 C12 166.6(5) . . . . ?
N7 C11 C12 C13 -177.9(6) . . . . ?
C16 C11 C12 C13 -56.1(8) . . . . ?
C11 C12 C13 C14 55.3(10) . . . . ?
C12 C13 C14 C15 -54.4(12) . . . . ?
C13 C14 C15 C16 53.5(11) . . . . ?
Cu1 N8 C16 C15 162.6(5) . . . . ?
Cu1 N8 C16 C11 38.6(6) . . . . ?
C14 C15 C16 N8 -176.0(7) . . . . ?
C14 C15 C16 C11 -53.8(9) . . . . ?
N7 C11 C16 N8 -53.9(6) . . . . ?
C12 C11 C16 N8 -178.8(5) . . . . ?
N7 C11 C16 C15 179.8(6) . . . . ?
C12 C11 C16 C15 54.9(8) . . . . ?
